data_7006771
loop_
_publ_author_name
'Jim\'enez-Rodr\'iguez, Cristina'
'Roca, Francesc X.'
'Bo, Carles'
'Benet-Buchholz, Jordi'
'Escudero-Ad\'an, Eduardo C'
'Freixa, Zoraida'
'van Leeuwen, Piet W. N. M.'

_publ_section_title
;
 SPANphos: trans-spanning diphosphines as cis chelating ligands!
;
_journal_issue 1
_journal_name_full 'Dalton transactions (Cambridge, England : 2003)'
_journal_page_first 268
_journal_page_last 278
_journal_paper_doi 10.1039/b513870c
_journal_year 2006
_chemical_formula_sum 'C66.67 H69.67 Cl13 O2 P2 Rh2'
_chemical_formula_weight 1631.48
_chemical_name_systematic
;
?
;
_space_group_IT_number 2
_symmetry_cell_setting triclinic
_symmetry_space_group_name_Hall '-P 1'
_symmetry_space_group_name_H-M 'P -1'
_atom_sites_solution_hydrogens geom
_atom_sites_solution_primary direct
_atom_sites_solution_secondary difmap
_audit_creation_method SHELXL-97
_cell_angle_alpha 100.226(3)
_cell_angle_beta 109.755(3)
_cell_angle_gamma 101.837(3)
_cell_formula_units_Z 2
_cell_length_a 14.0174(19)
_cell_length_b 14.210(2)
_cell_length_c 19.617(3)
_cell_measurement_reflns_used 7976
_cell_measurement_temperature 100(2)
_cell_measurement_theta_max 38.07
_cell_measurement_theta_min 3.04
_cell_volume 3467.6(9)
_computing_cell_refinement 'Bruker-Nonius Apex v1.0-22 2002'
_computing_data_collection 'Bruker-Nonius Apex v1.0-22 2002'
_computing_data_reduction 'SAINT+ Version 7.06A Bruker-Nonius, 2004'
_computing_molecular_graphics 'Shelxtl Version 6.12 (Sheldrick, 2001)'
_computing_publication_material 'Shelxtl Version 6.12 (Sheldrick, 2001)'
_computing_structure_refinement 'Shelxtl Version 6.12 (Sheldrick, 2001)'
_computing_structure_solution 'Shelxtl Version 6.12 (Sheldrick, 2001)'
_diffrn_ambient_temperature 100(2)
_diffrn_detector_area_resol_mean 512
_diffrn_detector_type '4K CCD area detector APEX II'
_diffrn_measured_fraction_theta_full 0.877
_diffrn_measured_fraction_theta_max 0.877
_diffrn_measurement_device_type 'Kappa 4-axis goniometer bruker-nonius'
_diffrn_measurement_method
;
Fullsphere data collection, phi and omega scans
;
_diffrn_measurement_specimen_support 'magnetic support whith 10 micron nylon fiber cryoloop'
_diffrn_radiation_monochromator 'Multilayer Montel 200 mirrors'
_diffrn_radiation_type MoK\a
_diffrn_radiation_wavelength 0.71073
_diffrn_reflns_av_R_equivalents 0.0418
_diffrn_reflns_av_sigmaI/netI 0.0785
_diffrn_reflns_limit_h_max 18
_diffrn_reflns_limit_h_min -24
_diffrn_reflns_limit_k_max 23
_diffrn_reflns_limit_k_min -24
_diffrn_reflns_limit_l_max 31
_diffrn_reflns_limit_l_min -34
_diffrn_reflns_number 60660
_diffrn_reflns_theta_full 38.25
_diffrn_reflns_theta_max 38.25
_diffrn_reflns_theta_min 2.61
_diffrn_source 'rotating anode X-ray tube'
_diffrn_source_current 90
_diffrn_source_power 50
_diffrn_source_size '3 mm x 0.3 mm fine focus'
_diffrn_source_type 'Bruker-Nonius FR 591'
_exptl_absorpt_coefficient_mu 1.066
_exptl_absorpt_correction_T_max 1.0000
_exptl_absorpt_correction_T_min 0.5817
_exptl_absorpt_correction_type empirical
_exptl_absorpt_process_details
;
SADABS Version 2.1 2003 Bruker-Nonius
Blessing, Acta Cryst. (1995) A51 33-38
;
_exptl_crystal_colour yellow
_exptl_crystal_density_diffrn 1.563
_exptl_crystal_density_method 'not measured'
_exptl_crystal_description Block
_exptl_crystal_F_000 1653
_exptl_crystal_size_max 0.20
_exptl_crystal_size_mid 0.10
_exptl_crystal_size_min 0.10
_refine_diff_density_max 3.049
_refine_diff_density_min -3.367
_refine_diff_density_rms 0.193
_refine_ls_extinction_method none
_refine_ls_goodness_of_fit_ref 1.018
_refine_ls_hydrogen_treatment noref
_refine_ls_matrix_type full
_refine_ls_number_parameters 874
_refine_ls_number_reflns 33678
_refine_ls_number_restraints 3
_refine_ls_restrained_S_all 1.019
_refine_ls_R_factor_all 0.1396
_refine_ls_R_factor_gt 0.0806
_refine_ls_shift/su_max 0.001
_refine_ls_shift/su_mean 0.000
_refine_ls_structure_factor_coef Fsqd
_refine_ls_weighting_details 'calc w=1/[\s^2^(Fo^2^)+(0.0819P)^2^+22.0001P] where P=(Fo^2^+2Fc^2^)/3'
_refine_ls_weighting_scheme calc
_refine_ls_wR_factor_gt 0.1884
_refine_ls_wR_factor_ref 0.2369
_reflns_number_gt 20725
_reflns_number_total 33678
_reflns_threshold_expression >2sigma(I)
_cod_data_source_file b513870c.txt
_cod_data_source_block cj-i16_0m
_cod_depositor_comments
;
The following automatic conversions were performed:
'_diffrn_measurement_specimen_suppport' tag replaced with
'_diffrn_measurement_specimen_support'.

Automatic conversion script
Id: cif_correct_tags 1383 2010-08-28 14:59:44Z saulius 

The following automatic conversions were performed:
'_symmetry_cell_setting' value 'Triclinic' changed to 'triclinic'
according to '/home/saulius/struct/CIF-dictionaries/cif_core.dic'
dictionary named 'cif_core.dic' version 2.4.1 from 2010-06-29.

Automatic conversion script
Id: cif_fix_enum 1527 2010-12-29 10:47:43Z saulius 
;
_cod_original_cell_volume 3467.6(8)
_cod_original_sg_symbol_H-M P-1
_cod_database_code 7006771

loop_
_symmetry_equiv_pos_as_xyz
'x, y, z'
'-x, -y, -z'

loop_
_atom_site_label
_atom_site_type_symbol
_atom_site_fract_x
_atom_site_fract_y
_atom_site_fract_z
_atom_site_U_iso_or_equiv
_atom_site_adp_type
_atom_site_occupancy
_atom_site_symmetry_multiplicity
_atom_site_calc_flag
_atom_site_refinement_flags
_atom_site_disorder_assembly
_atom_site_disorder_group
Rh1 Rh 0.93624(2) 0.21264(2) 0.298377(14) 0.01791(5) Uani 1 1 d . . .
P1 P 0.76958(8) 0.11447(7) 0.21883(6) 0.02215(18) Uani 1 1 d . . .
Cl1 Cl 0.98400(10) 0.20562(10) 0.19292(6) 0.0359(2) Uani 1 1 d . . .
C1 C 0.7413(3) 0.4006(2) 0.19793(18) 0.0169(5) Uani 1 1 d . . .
O1 O 0.7081(2) 0.29734(19) 0.19617(14) 0.0192(4) Uani 1 1 d . . .
Rh2 Rh 0.46281(2) 0.46386(2) 0.232777(14) 0.01895(6) Uani 1 1 d . . .
P2 P 0.61497(7) 0.54508(7) 0.33728(5) 0.01692(15) Uani 1 1 d . . .
Cl2 Cl 0.49330(8) 0.60376(8) 0.18459(5) 0.0293(2) Uani 1 1 d . . .
C2 C 0.6548(3) 0.4224(3) 0.13562(19) 0.0183(5) Uani 1 1 d . . .
H2A H 0.6799 0.4927 0.1354 0.022 Uiso 1 1 calc R . .
H2B H 0.5917 0.4160 0.1485 0.022 Uiso 1 1 calc R . .
O2 O 0.7398(2) 0.44911(19) 0.26884(14) 0.0179(4) Uani 1 1 d . . .
C3 C 0.6204(3) 0.3560(3) 0.05556(19) 0.0198(6) Uani 1 1 d . . .
C4 C 0.6336(3) 0.2525(3) 0.05881(18) 0.0194(6) Uani 1 1 d . . .
C5 C 0.6017(3) 0.1771(3) -0.00757(19) 0.0227(6) Uani 1 1 d . . .
H5A H 0.5686 0.1907 -0.0542 0.027 Uiso 1 1 calc R . .
C6 C 0.6163(3) 0.0824(3) -0.0083(2) 0.0249(7) Uani 1 1 d . . .
C7 C 0.6669(3) 0.0650(3) 0.0616(2) 0.0251(7) Uani 1 1 d . . .
H7A H 0.6788 0.0018 0.0629 0.030 Uiso 1 1 calc R . .
C8 C 0.6999(3) 0.1379(3) 0.12898(19) 0.0199(6) Uani 1 1 d . . .
C9 C 0.6809(3) 0.2309(2) 0.12737(18) 0.0178(5) Uani 1 1 d . . .
C10 C 0.6851(4) 0.4007(3) 0.0131(2) 0.0287(8) Uani 1 1 d . . .
H10A H 0.7590 0.4014 0.0374 0.043 Uiso 1 1 calc R . .
H10B H 0.6816 0.4691 0.0140 0.043 Uiso 1 1 calc R . .
H10C H 0.6559 0.3601 -0.0391 0.043 Uiso 1 1 calc R . .
C11 C 0.5033(3) 0.3485(4) 0.0119(2) 0.0287(8) Uani 1 1 d . . .
H11A H 0.4822 0.3145 -0.0412 0.043 Uiso 1 1 calc R . .
H11B H 0.4945 0.4157 0.0163 0.043 Uiso 1 1 calc R . .
H11C H 0.4589 0.3105 0.0328 0.043 Uiso 1 1 calc R . .
C12 C 0.5834(4) 0.0032(4) -0.0801(2) 0.0352(10) Uani 1 1 d . . .
H12A H 0.5378 -0.0580 -0.0785 0.053 Uiso 1 1 calc R . .
H12B H 0.6463 -0.0103 -0.0861 0.053 Uiso 1 1 calc R . .
H12C H 0.5445 0.0261 -0.1226 0.053 Uiso 1 1 calc R . .
C13 C 0.8552(3) 0.4255(3) 0.2040(2) 0.0220(6) Uani 1 1 d . . .
H13A H 0.8555 0.3952 0.1546 0.026 Uiso 1 1 calc R . .
H13B H 0.8948 0.3936 0.2407 0.026 Uiso 1 1 calc R . .
C14 C 0.9150(3) 0.5378(3) 0.2279(3) 0.0268(7) Uani 1 1 d . . .
C15 C 0.8680(3) 0.5982(3) 0.2733(2) 0.0188(6) Uani 1 1 d . . .
C16 C 0.9062(3) 0.7022(3) 0.2980(2) 0.0194(6) Uani 1 1 d . . .
H16A H 0.9640 0.7343 0.2874 0.023 Uiso 1 1 calc R . .
C17 C 0.8631(3) 0.7611(2) 0.33758(19) 0.0177(5) Uani 1 1 d . . .
C18 C 0.7771(3) 0.7125(3) 0.35151(18) 0.0173(5) Uani 1 1 d . . .
H18A H 0.7459 0.7509 0.3778 0.021 Uiso 1 1 calc R . .
C19 C 0.7361(2) 0.6090(2) 0.32770(17) 0.0158(5) Uani 1 1 d . . .
C20 C 0.7817(3) 0.5520(3) 0.28933(18) 0.0175(5) Uani 1 1 d . . .
C21 C 0.9099(5) 0.5775(3) 0.1579(3) 0.0436(12) Uani 1 1 d . . .
H21A H 0.9571 0.6456 0.1745 0.065 Uiso 1 1 calc R . .
H21B H 0.8372 0.5776 0.1301 0.065 Uiso 1 1 calc R . .
H21C H 0.9322 0.5342 0.1253 0.065 Uiso 1 1 calc R . .
C22 C 1.0312(4) 0.5509(4) 0.2773(5) 0.059(2) Uani 1 1 d . . .
H22A H 1.0362 0.5416 0.3265 0.089 Uiso 1 1 calc R . .
H22B H 1.0741 0.6182 0.2837 0.089 Uiso 1 1 calc R . .
H22C H 1.0572 0.5014 0.2530 0.089 Uiso 1 1 calc R . .
C23 C 0.9049(3) 0.8735(3) 0.3600(2) 0.0227(6) Uani 1 1 d . . .
H23A H 0.8628 0.9026 0.3840 0.034 Uiso 1 1 calc R . .
H23B H 0.9002 0.8968 0.3152 0.034 Uiso 1 1 calc R . .
H23C H 0.9789 0.8940 0.3954 0.034 Uiso 1 1 calc R . .
C24 C 0.7675(4) -0.0155(3) 0.1937(3) 0.0367(11) Uani 1 1 d . . .
C25 C 0.8265(5) -0.0559(4) 0.1584(3) 0.0470(15) Uani 1 1 d . . .
H25A H 0.8770 -0.0151 0.1457 0.056 Uiso 1 1 calc R . .
C26 C 0.8078(6) -0.1612(4) 0.1422(4) 0.069(2) Uani 1 1 d . . .
H26A H 0.8455 -0.1920 0.1174 0.083 Uiso 1 1 calc R . .
C27 C 0.7351(6) -0.2194(4) 0.1624(5) 0.083(3) Uani 1 1 d . . .
H27A H 0.7246 -0.2895 0.1514 0.100 Uiso 1 1 calc R . .
C28 C 0.6786(5) -0.1795(4) 0.1972(5) 0.076(3) Uani 1 1 d . . .
H28A H 0.6290 -0.2214 0.2099 0.091 Uiso 1 1 calc R . .
C29 C 0.6934(4) -0.0761(4) 0.2144(3) 0.0519(17) Uani 1 1 d . . .
C30 C 0.6391(4) -0.0201(4) 0.2509(3) 0.0502(16) Uani 1 1 d . . .
C31 C 0.5623(5) -0.0570(6) 0.2790(5) 0.082(3) Uani 1 1 d . . .
H31A H 0.5438 -0.1256 0.2778 0.099 Uiso 1 1 calc R . .
C32 C 0.5142(5) 0.0059(7) 0.3082(5) 0.080(3) Uani 1 1 d . . .
H32A H 0.4627 -0.0201 0.3266 0.095 Uiso 1 1 calc R . .
C33 C 0.5403(4) 0.1068(6) 0.3110(4) 0.0569(18) Uani 1 1 d . . .
H33A H 0.5066 0.1496 0.3307 0.068 Uiso 1 1 calc R . .
C34 C 0.6181(3) 0.1450(4) 0.2839(3) 0.0341(10) Uani 1 1 d . . .
H34A H 0.6367 0.2138 0.2855 0.041 Uiso 1 1 calc R . .
C35 C 0.6666(3) 0.0825(3) 0.2553(2) 0.0312(9) Uani 1 1 d . . .
C36 C 0.6578(2) 0.4868(3) 0.41396(18) 0.0176(5) Uani 1 1 d . . .
C37 C 0.6955(3) 0.4029(3) 0.4134(2) 0.0214(6) Uani 1 1 d . . .
H37A H 0.7075 0.3723 0.3711 0.026 Uiso 1 1 calc R . .
C38 C 0.7151(3) 0.3652(3) 0.4763(2) 0.0246(7) Uani 1 1 d . . .
H38A H 0.7410 0.3085 0.4769 0.029 Uiso 1 1 calc R . .
C39 C 0.6970(3) 0.4102(3) 0.5384(2) 0.0271(8) Uani 1 1 d . . .
H39A H 0.7096 0.3830 0.5804 0.033 Uiso 1 1 calc R . .
C40 C 0.6606(3) 0.4943(3) 0.5393(2) 0.0244(7) Uani 1 1 d . . .
H40A H 0.6489 0.5247 0.5819 0.029 Uiso 1 1 calc R . .
C41 C 0.6414(3) 0.5340(3) 0.47700(18) 0.0191(6) Uani 1 1 d . . .
C42 C 0.6047(3) 0.6227(3) 0.46826(19) 0.0193(6) Uani 1 1 d . . .
C43 C 0.5857(3) 0.6880(3) 0.5216(2) 0.0269(7) Uani 1 1 d . . .
H43A H 0.5968 0.6774 0.5698 0.032 Uiso 1 1 calc R . .
C44 C 0.5507(4) 0.7679(4) 0.5031(3) 0.0325(9) Uani 1 1 d . . .
H44A H 0.5384 0.8125 0.5393 0.039 Uiso 1 1 calc R . .
C45 C 0.5332(4) 0.7842(4) 0.4327(3) 0.0301(8) Uani 1 1 d . . .
H45A H 0.5094 0.8397 0.4213 0.036 Uiso 1 1 calc R . .
C46 C 0.5501(3) 0.7196(3) 0.3786(2) 0.0238(6) Uani 1 1 d . . .
H46A H 0.5364 0.7296 0.3300 0.029 Uiso 1 1 calc R . .
C47 C 0.5878(3) 0.6399(3) 0.39696(19) 0.0186(6) Uani 1 1 d . . .
C48 C 0.9151(3) 0.1687(3) 0.3908(2) 0.0277(8) Uani 1 1 d . . .
H48A H 0.8520 0.1103 0.3767 0.033 Uiso 1 1 calc R . .
C49 C 0.8909(3) 0.2606(3) 0.3887(2) 0.0300(8) Uani 1 1 d . . .
H49A H 0.8136 0.2542 0.3725 0.036 Uiso 1 1 calc R . .
C50 C 0.9603(4) 0.3615(5) 0.4385(4) 0.0582(18) Uani 1 1 d . . .
H50A H 0.9236 0.4118 0.4237 0.070 Uiso 1 1 calc R . .
H50B H 0.9682 0.3630 0.4908 0.070 Uiso 1 1 calc R . .
C51 C 1.0658(5) 0.3919(7) 0.4376(4) 0.076(3) Uani 1 1 d . . .
H51A H 1.1175 0.3867 0.4848 0.091 Uiso 1 1 calc R . .
H51B H 1.0822 0.4631 0.4377 0.091 Uiso 1 1 calc R . .
C52 C 1.0828(3) 0.3333(4) 0.3721(2) 0.0355(11) Uani 1 1 d . . .
H52A H 1.1160 0.3748 0.3454 0.043 Uiso 1 1 calc R . .
C53 C 1.1043(3) 0.2429(5) 0.3713(3) 0.0350(10) Uani 1 1 d . . .
H53A H 1.1502 0.2294 0.3435 0.042 Uiso 1 1 calc R . .
C54 C 1.1089(5) 0.1879(8) 0.4307(4) 0.093(3) Uani 1 1 d . . .
H54A H 1.1271 0.1259 0.4154 0.111 Uiso 1 1 calc R . .
H54B H 1.1681 0.2295 0.4779 0.111 Uiso 1 1 calc R . .
C55 C 1.0159(4) 0.1607(5) 0.4475(3) 0.0515(17) Uani 1 1 d . . .
H55A H 1.0296 0.2039 0.4973 0.062 Uiso 1 1 calc R . .
H55B H 1.0044 0.0910 0.4513 0.062 Uiso 1 1 calc R . .
C56 C 0.4076(3) 0.3623(3) 0.2884(2) 0.0233(7) Uani 1 1 d . . .
H56A H 0.4469 0.3828 0.3442 0.028 Uiso 1 1 calc R . .
C57 C 0.4624(3) 0.3206(3) 0.2481(2) 0.0210(6) Uani 1 1 d . . .
H57A H 0.5330 0.3168 0.2810 0.025 Uiso 1 1 calc R . .
C58 C 0.4122(3) 0.2423(3) 0.1732(2) 0.0276(7) Uani 1 1 d . . .
H58A H 0.3895 0.1762 0.1817 0.033 Uiso 1 1 calc R . .
H58B H 0.4659 0.2401 0.1511 0.033 Uiso 1 1 calc R . .
C59 C 0.3162(3) 0.2619(4) 0.1169(2) 0.0319(9) Uani 1 1 d . . .
H59A H 0.3068 0.2295 0.0651 0.038 Uiso 1 1 calc R . .
H59B H 0.2517 0.2316 0.1245 0.038 Uiso 1 1 calc R . .
C60 C 0.3290(3) 0.3723(4) 0.1255(2) 0.0281(8) Uani 1 1 d . . .
H60A H 0.3312 0.3942 0.0802 0.034 Uiso 1 1 calc R . .
C61 C 0.2920(3) 0.4308(3) 0.1684(3) 0.0282(8) Uani 1 1 d . . .
H61A H 0.2709 0.4864 0.1479 0.034 Uiso 1 1 calc R . .
C62 C 0.2364(3) 0.3974(4) 0.2182(3) 0.0363(10) Uani 1 1 d . . .
H62A H 0.1615 0.3609 0.1864 0.044 Uiso 1 1 calc R . .
H62B H 0.2376 0.4571 0.2537 0.044 Uiso 1 1 calc R . .
C63 C 0.2873(3) 0.3301(4) 0.2631(2) 0.0304(8) Uani 1 1 d . . .
H63A H 0.2690 0.3329 0.3078 0.037 Uiso 1 1 calc R . .
H63B H 0.2586 0.2602 0.2316 0.037 Uiso 1 1 calc R . .
C1LA C 1.2616(5) -0.0931(5) 0.5062(4) 0.0267(12) Uani 0.660(8) 1 d P A 1
H1LA H 1.2824 -0.1142 0.5539 0.032 Uiso 0.660(8) 1 d PR A 1
Cl3A Cl 1.2217(2) 0.0152(2) 0.51693(19) 0.0386(6) Uani 0.660(8) 1 d P A 1
C1L' C 1.2489(10) -0.0614(11) 0.4597(8) 0.030(3) Uani 0.340(8) 1 d P A 2
H1LE H 1.2291 -0.0379 0.4131 0.036 Uiso 0.340(8) 1 d PR A 2
Cl3' Cl 1.2359(7) 0.0022(6) 0.5395(4) 0.0544(18) Uani 0.340(8) 1 d P A 2
Cl1A Cl 1.15659(12) -0.19124(11) 0.43559(9) 0.0488(3) Uani 1 1 d . . .
Cl2A Cl 1.37334(11) -0.07171(15) 0.48002(10) 0.0558(4) Uani 1 1 d . . .
C1LX C 0.9877(11) 0.2648(10) 0.0285(7) 0.046(3) Uani 0.50 1 d P B 1
H1LC H 1.0233 0.2507 0.0776 0.055 Uiso 0.50 1 calc PR B 1
Cl1X Cl 0.8564(2) 0.2135(3) 0.0003(2) 0.0548(8) Uani 0.50 1 d P B 1
Cl2X Cl 1.0223(3) 0.3973(3) 0.0437(2) 0.0579(8) Uani 0.50 1 d P B 1
Cl3X Cl 1.0417(4) 0.2170(4) -0.0340(4) 0.0884(14) Uani 0.50 1 d P B 1
C1LY C 0.9980(10) 0.1058(11) 0.0307(8) 0.052(3) Uani 0.50 1 d P . 2
H1LD H 1.0266 0.1223 0.0846 0.062 Uiso 0.50 1 d PR . 2
Cl1Y Cl 1.0090(4) 0.2161(4) 0.0056(2) 0.0731(11) Uani 0.50 1 d P C 2
Cl2Y Cl 1.0721(3) 0.0365(3) -0.0013(2) 0.0611(8) Uani 0.50 1 d P . 2
Cl3Y Cl 0.8644(3) 0.0317(5) -0.0029(3) 0.0848(16) Uani 0.50 1 d P . 2
C1D C 0.7334(10) 0.2970(9) -0.1754(9) 0.077(3) Uani 0.67 1 d P . .
H1DA H 0.6796 0.3328 -0.1732 0.092 Uiso 0.67 1 calc PR . .
Cl1D Cl 0.8497(2) 0.3730(2) -0.1228(3) 0.0815(10) Uani 0.67 1 d P . .
Cl2D Cl 0.7036(3) 0.1868(2) -0.1468(3) 0.0960(12) Uani 0.67 1 d P . .
Cl3D Cl 0.7163(3) 0.2568(4) -0.2762(3) 0.1026(14) Uani 0.67 1 d P . .
C1LF C 0.1523(8) 0.0389(8) 0.2541(5) 0.53(3) Uani 1 1 d D D 1
H1LB H 0.1046 0.0830 0.2504 0.631 Uiso 1 1 calc R D 1
Cl1F Cl 0.2701(2) 0.0933(3) 0.33585(17) 0.0540(8) Uani 0.560(5) 1 d PD D 1
Cl2F Cl 0.1859(3) 0.0233(2) 0.17512(18) 0.0619(9) Uani 0.560(5) 1 d PD D 1
Cl3F Cl 0.0884(3) -0.0787(4) 0.2580(3) 0.0948(17) Uani 0.560(5) 1 d PD D 1
Cl1T Cl 0.1970(12) 0.0287(14) 0.3279(10) 0.213(7) Uani 0.440(5) 1 d P D 2
Cl2T Cl 0.2698(14) 0.0560(16) 0.2727(19) 0.306(15) Uani 0.440(5) 1 d P D 2
Cl3T Cl 0.112(2) -0.073(2) 0.2032(16) 0.404(18) Uani 0.440(5) 1 d P D 2

loop_
_atom_site_aniso_label
_atom_site_aniso_U_11
_atom_site_aniso_U_22
_atom_site_aniso_U_33
_atom_site_aniso_U_23
_atom_site_aniso_U_13
_atom_site_aniso_U_12
Rh1 0.01675(10) 0.01382(10) 0.01634(9) 0.00222(8) 0.00190(8) -0.00044(9)
P1 0.0214(4) 0.0120(4) 0.0213(4) 0.0051(3) -0.0024(3) -0.0016(3)
Cl1 0.0402(5) 0.0356(6) 0.0212(4) 0.0015(4) 0.0120(4) -0.0064(5)
C1 0.0183(12) 0.0110(12) 0.0164(11) 0.0032(10) 0.0035(10) -0.0001(10)
O1 0.0255(11) 0.0116(10) 0.0149(9) 0.0039(8) 0.0035(8) 0.0009(9)
Rh2 0.01447(10) 0.02034(12) 0.01521(9) 0.00444(9) 0.00270(7) -0.00367(9)
P2 0.0152(3) 0.0167(4) 0.0148(3) 0.0043(3) 0.0042(3) -0.0012(3)
Cl2 0.0248(4) 0.0322(5) 0.0225(3) 0.0142(4) 0.0029(3) -0.0046(4)
C2 0.0200(13) 0.0165(13) 0.0179(12) 0.0053(10) 0.0066(10) 0.0048(11)
O2 0.0196(10) 0.0108(9) 0.0172(9) 0.0010(8) 0.0047(8) -0.0018(8)
C3 0.0231(14) 0.0180(14) 0.0177(12) 0.0060(11) 0.0060(11) 0.0066(12)
C4 0.0217(13) 0.0174(14) 0.0149(11) 0.0038(10) 0.0028(10) 0.0044(12)
C5 0.0219(14) 0.0231(16) 0.0154(12) 0.0020(11) 0.0007(11) 0.0047(13)
C6 0.0246(15) 0.0208(16) 0.0174(13) -0.0022(12) -0.0009(11) 0.0036(14)
C7 0.0244(15) 0.0157(15) 0.0228(14) 0.0002(12) -0.0019(12) 0.0030(13)
C8 0.0215(13) 0.0105(12) 0.0180(12) 0.0014(10) -0.0004(11) 0.0006(11)
C9 0.0195(12) 0.0116(12) 0.0145(11) 0.0029(10) 0.0013(10) -0.0022(11)
C10 0.039(2) 0.0277(18) 0.0239(15) 0.0118(14) 0.0151(15) 0.0098(17)
C11 0.0289(17) 0.033(2) 0.0213(14) 0.0080(14) 0.0032(13) 0.0134(16)
C12 0.036(2) 0.026(2) 0.0217(15) -0.0082(14) -0.0067(15) 0.0052(18)
C13 0.0197(13) 0.0159(14) 0.0275(15) 0.0018(12) 0.0080(12) 0.0041(12)
C14 0.0205(14) 0.0140(14) 0.044(2) -0.0006(15) 0.0168(15) 0.0007(13)
C15 0.0160(12) 0.0136(13) 0.0234(13) 0.0025(11) 0.0070(11) 0.0001(11)
C16 0.0157(12) 0.0160(14) 0.0223(13) 0.0018(11) 0.0072(10) -0.0012(11)
C17 0.0155(11) 0.0109(12) 0.0199(12) 0.0000(10) 0.0042(10) -0.0022(10)
C18 0.0178(12) 0.0137(12) 0.0156(11) 0.0009(10) 0.0052(10) -0.0008(11)
C19 0.0153(11) 0.0145(12) 0.0136(10) 0.0014(9) 0.0046(9) -0.0005(10)
C20 0.0171(12) 0.0124(12) 0.0158(11) 0.0010(10) 0.0022(10) -0.0015(11)
C21 0.066(3) 0.0184(17) 0.063(3) 0.0039(19) 0.053(3) 0.003(2)
C22 0.0150(16) 0.026(2) 0.109(5) -0.020(3) 0.013(2) -0.0002(18)
C23 0.0210(14) 0.0158(14) 0.0253(14) 0.0003(12) 0.0080(12) -0.0010(12)
C24 0.036(2) 0.0116(14) 0.035(2) 0.0047(14) -0.0157(17) 0.0009(15)
C25 0.055(3) 0.0210(19) 0.038(2) 0.0000(17) -0.015(2) 0.018(2)
C26 0.075(4) 0.023(2) 0.060(4) -0.010(2) -0.031(3) 0.025(3)
C27 0.070(4) 0.0129(19) 0.091(5) 0.010(3) -0.052(4) 0.000(2)
C28 0.047(3) 0.017(2) 0.098(5) 0.028(3) -0.044(3) -0.013(2)
C29 0.035(2) 0.0197(19) 0.059(3) 0.023(2) -0.027(2) -0.0131(17)
C30 0.0262(18) 0.036(2) 0.060(3) 0.037(2) -0.0164(19) -0.0134(18)
C31 0.031(2) 0.080(4) 0.111(5) 0.084(4) -0.010(3) -0.019(3)
C32 0.028(2) 0.115(6) 0.097(5) 0.088(5) 0.010(3) -0.004(3)
C33 0.027(2) 0.089(5) 0.052(3) 0.048(3) 0.009(2) -0.003(3)
C34 0.0216(15) 0.044(3) 0.0287(17) 0.0211(19) 0.0026(13) -0.0049(17)
C35 0.0210(15) 0.0282(19) 0.0288(17) 0.0190(16) -0.0059(13) -0.0085(14)
C36 0.0134(11) 0.0171(13) 0.0149(11) 0.0026(10) 0.0020(9) -0.0038(11)
C37 0.0171(12) 0.0208(15) 0.0200(13) 0.0045(12) 0.0034(11) -0.0003(12)
C38 0.0221(14) 0.0244(17) 0.0229(14) 0.0111(13) 0.0039(12) 0.0023(13)
C39 0.0239(15) 0.0293(19) 0.0231(15) 0.0115(15) 0.0050(12) 0.0004(15)
C40 0.0231(14) 0.0296(19) 0.0169(12) 0.0074(13) 0.0075(11) -0.0007(14)
C41 0.0170(12) 0.0195(14) 0.0155(11) 0.0053(11) 0.0047(10) -0.0035(11)
C42 0.0184(12) 0.0218(15) 0.0172(11) 0.0048(11) 0.0091(10) 0.0010(12)
C43 0.0288(16) 0.031(2) 0.0222(14) 0.0063(14) 0.0143(13) 0.0049(16)
C44 0.038(2) 0.036(2) 0.0341(19) 0.0086(17) 0.0240(17) 0.0154(19)
C45 0.0343(19) 0.0291(19) 0.0355(19) 0.0091(16) 0.0213(16) 0.0134(17)
C46 0.0265(15) 0.0232(16) 0.0248(14) 0.0088(13) 0.0124(13) 0.0071(14)
C47 0.0160(12) 0.0188(14) 0.0177(12) 0.0046(11) 0.0059(10) -0.0004(11)
C48 0.0230(15) 0.0289(19) 0.0175(13) 0.0072(14) -0.0002(12) -0.0082(14)
C49 0.0175(14) 0.0260(19) 0.0330(18) -0.0123(15) 0.0127(13) -0.0093(14)
C50 0.031(2) 0.036(3) 0.080(4) -0.036(3) 0.034(3) -0.021(2)
C51 0.046(3) 0.072(5) 0.072(4) -0.045(4) 0.040(3) -0.038(3)
C52 0.0183(15) 0.045(3) 0.0255(16) -0.0054(18) 0.0084(13) -0.0145(17)
C53 0.0178(14) 0.062(3) 0.0285(17) 0.016(2) 0.0089(13) 0.0140(18)
C54 0.044(3) 0.216(8) 0.082(4) 0.111(5) 0.043(3) 0.077(4)
C55 0.029(2) 0.055(3) 0.041(2) 0.031(3) -0.0138(18) -0.019(2)
C56 0.0232(14) 0.0204(15) 0.0188(12) 0.0048(12) 0.0073(11) -0.0072(13)
C57 0.0225(14) 0.0178(14) 0.0183(12) 0.0030(11) 0.0077(11) -0.0013(12)
C58 0.0280(17) 0.0242(18) 0.0230(15) -0.0013(14) 0.0084(13) 0.0008(15)
C59 0.0271(17) 0.032(2) 0.0192(14) -0.0023(15) 0.0018(13) -0.0080(17)
C60 0.0221(15) 0.036(2) 0.0163(13) 0.0095(14) 0.0019(11) -0.0046(15)
C61 0.0161(13) 0.0282(19) 0.0321(18) 0.0085(16) 0.0029(13) 0.0001(14)
C62 0.0187(15) 0.044(3) 0.043(2) 0.010(2) 0.0120(16) 0.0020(18)
C63 0.0229(15) 0.033(2) 0.0274(16) 0.0036(16) 0.0109(13) -0.0077(16)
C1LA 0.028(3) 0.024(3) 0.026(2) 0.006(2) 0.007(2) 0.009(2)
Cl3A 0.0378(9) 0.0263(9) 0.0542(15) 0.0046(9) 0.0216(10) 0.0133(7)
C1L' 0.024(5) 0.030(6) 0.032(5) -0.001(5) 0.008(4) 0.013(5)
Cl3' 0.068(3) 0.043(3) 0.057(3) -0.003(2) 0.047(3) 0.002(3)
Cl1A 0.0414(6) 0.0311(6) 0.0524(7) -0.0002(6) -0.0005(6) 0.0081(5)
Cl2A 0.0351(6) 0.0642(10) 0.0648(9) -0.0014(8) 0.0214(6) 0.0198(7)
C1LX 0.069(7) 0.042(6) 0.035(4) 0.007(4) 0.026(5) 0.023(6)
Cl1X 0.0365(12) 0.071(2) 0.0531(16) 0.0200(16) 0.0165(11) 0.0066(14)
Cl2X 0.0584(18) 0.0399(16) 0.0608(18) 0.0022(14) 0.0121(15) 0.0125(15)
Cl3X 0.094(3) 0.064(3) 0.133(4) 0.009(3) 0.086(3) 0.020(2)
C1LY 0.042(5) 0.060(8) 0.050(6) 0.005(6) 0.013(5) 0.021(6)
Cl1Y 0.097(3) 0.070(3) 0.0479(17) 0.0078(19) 0.024(2) 0.031(3)
Cl2Y 0.0559(17) 0.061(2) 0.067(2) 0.0063(17) 0.0298(16) 0.0167(17)
Cl3Y 0.0378(15) 0.124(5) 0.070(2) -0.004(3) 0.0218(16) 0.001(2)
C1D 0.099(7) 0.076(6) 0.130(9) 0.062(6) 0.091(7) 0.069(6)
Cl1D 0.0516(13) 0.0609(16) 0.154(3) 0.049(2) 0.0553(17) 0.0176(13)
Cl2D 0.122(2) 0.0430(14) 0.171(3) 0.0323(19) 0.113(3) 0.0233(16)
Cl3D 0.074(2) 0.131(4) 0.112(3) 0.047(3) 0.037(2) 0.036(3)
C1LF 0.48(3) 0.74(7) 0.17(2) -0.12(3) -0.17(2) 0.51(4)
Cl1F 0.0375(12) 0.0552(18) 0.0488(14) -0.0065(12) 0.0050(10) 0.0082(12)
Cl2F 0.094(2) 0.0424(15) 0.0495(14) 0.0108(13) 0.0377(16) 0.0048(16)
Cl3F 0.068(2) 0.100(3) 0.099(3) 0.040(3) 0.034(2) -0.029(2)
Cl1T 0.159(11) 0.193(16) 0.198(14) 0.043(14) -0.020(10) 0.026(11)
Cl2T 0.141(11) 0.181(18) 0.52(5) -0.01(2) 0.12(2) -0.011(12)
Cl3T 0.34(2) 0.45(4) 0.39(3) -0.14(3) 0.21(2) 0.13(3)

loop_
_atom_type_symbol
_atom_type_description
_atom_type_scat_dispersion_real
_atom_type_scat_dispersion_imag
_atom_type_scat_source
C C 0.0033 0.0016 'International Tables Vol C Tables 4.2.6.8 and 6.1.1.4'
H H 0.0000 0.0000 'International Tables Vol C Tables 4.2.6.8 and 6.1.1.4'
O O 0.0106 0.0060 'International Tables Vol C Tables 4.2.6.8 and 6.1.1.4'
P P 0.1023 0.0942 'International Tables Vol C Tables 4.2.6.8 and 6.1.1.4'
Cl Cl 0.1484 0.1585 'International Tables Vol C Tables 4.2.6.8 and 6.1.1.4'
Rh Rh -1.1178 0.9187 'International Tables Vol C Tables 4.2.6.8 and 6.1.1.4'

loop_
_geom_angle_atom_site_label_1
_geom_angle_atom_site_label_2
_geom_angle_atom_site_label_3
_geom_angle
_geom_angle_site_symmetry_1
_geom_angle_site_symmetry_3
_geom_angle_publ_flag
C48 Rh1 C49 39.11(19) . . ?
C48 Rh1 C53 81.67(16) . . ?
C49 Rh1 C53 94.34(17) . . ?
C48 Rh1 C52 92.39(16) . . ?
C49 Rh1 C52 81.14(16) . . ?
C53 Rh1 C52 36.3(2) . . ?
C48 Rh1 P1 91.17(11) . . ?
C49 Rh1 P1 94.63(11) . . ?
C53 Rh1 P1 155.58(16) . . ?
C52 Rh1 P1 168.15(16) . . ?
C48 Rh1 Cl1 157.41(14) . . ?
C49 Rh1 Cl1 163.28(14) . . ?
C53 Rh1 Cl1 89.24(12) . . ?
C52 Rh1 Cl1 92.35(12) . . ?
P1 Rh1 Cl1 88.67(4) . . ?
C24 P1 C35 91.0(2) . . ?
C24 P1 C8 104.17(18) . . ?
C35 P1 C8 103.86(17) . . ?
C24 P1 Rh1 110.83(14) . . ?
C35 P1 Rh1 120.25(14) . . ?
C8 P1 Rh1 121.55(12) . . ?
O1 C1 O2 101.2(2) . . ?
O1 C1 C13 108.2(3) . . ?
O2 C1 C13 108.5(3) . . ?
O1 C1 C2 108.7(3) . . ?
O2 C1 C2 107.2(3) . . ?
C13 C1 C2 121.2(3) . . ?
C9 O1 C1 114.7(2) . . ?
C57 Rh2 C56 38.94(15) . . ?
C57 Rh2 C61 97.45(16) . . ?
C56 Rh2 C61 81.53(15) . . ?
C57 Rh2 C60 80.99(15) . . ?
C56 Rh2 C60 88.48(14) . . ?
C61 Rh2 C60 36.14(18) . . ?
C57 Rh2 P2 94.58(10) . . ?
C56 Rh2 P2 92.50(10) . . ?
C61 Rh2 P2 152.16(13) . . ?
C60 Rh2 P2 171.65(13) . . ?
C57 Rh2 Cl2 158.29(10) . . ?
C56 Rh2 Cl2 162.56(12) . . ?
C61 Rh2 Cl2 89.58(12) . . ?
C60 Rh2 Cl2 93.16(11) . . ?
P2 Rh2 Cl2 88.39(3) . . ?
C47 P2 C36 90.77(16) . . ?
C47 P2 C19 105.35(16) . . ?
C36 P2 C19 106.13(15) . . ?
C47 P2 Rh2 108.66(11) . . ?
C36 P2 Rh2 120.32(11) . . ?
C19 P2 Rh2 120.59(10) . . ?
C1 C2 C3 116.4(3) . . ?
C20 O2 C1 113.3(3) . . ?
C4 C3 C2 109.8(3) . . ?
C4 C3 C11 110.5(3) . . ?
C2 C3 C11 107.8(3) . . ?
C4 C3 C10 108.8(3) . . ?
C2 C3 C10 112.1(3) . . ?
C11 C3 C10 107.8(3) . . ?
C5 C4 C9 118.0(3) . . ?
C5 C4 C3 120.3(3) . . ?
C9 C4 C3 121.7(3) . . ?
C6 C5 C4 122.9(3) . . ?
C5 C6 C7 117.2(3) . . ?
C5 C6 C12 122.1(3) . . ?
C7 C6 C12 120.7(4) . . ?
C8 C7 C6 121.8(3) . . ?
C7 C8 C9 119.2(3) . . ?
C7 C8 P1 120.8(3) . . ?
C9 C8 P1 120.0(3) . . ?
O1 C9 C4 122.7(3) . . ?
O1 C9 C8 116.5(3) . . ?
C4 C9 C8 120.8(3) . . ?
C1 C13 C14 115.9(3) . . ?
C15 C14 C22 109.0(4) . . ?
C15 C14 C13 110.7(3) . . ?
C22 C14 C13 107.9(4) . . ?
C15 C14 C21 108.8(3) . . ?
C22 C14 C21 109.4(5) . . ?
C13 C14 C21 111.0(4) . . ?
C16 C15 C20 117.6(3) . . ?
C16 C15 C14 120.8(3) . . ?
C20 C15 C14 121.6(3) . . ?
C15 C16 C17 122.9(3) . . ?
C18 C17 C16 117.7(3) . . ?
C18 C17 C23 121.7(3) . . ?
C16 C17 C23 120.4(3) . . ?
C19 C18 C17 121.3(3) . . ?
C18 C19 C20 119.6(3) . . ?
C18 C19 P2 121.7(3) . . ?
C20 C19 P2 118.4(3) . . ?
O2 C20 C19 117.3(3) . . ?
O2 C20 C15 121.9(3) . . ?
C19 C20 C15 120.8(3) . . ?
C25 C24 C29 121.8(5) . . ?
C25 C24 P1 127.6(4) . . ?
C29 C24 P1 110.6(4) . . ?
C24 C25 C26 116.9(7) . . ?
C27 C26 C25 120.7(8) . . ?
C28 C27 C26 122.0(5) . . ?
C27 C28 C29 119.9(7) . . ?
C28 C29 C24 118.7(7) . . ?
C28 C29 C30 127.6(6) . . ?
C24 C29 C30 113.8(4) . . ?
C35 C30 C31 118.3(7) . . ?
C35 C30 C29 113.5(5) . . ?
C31 C30 C29 128.2(6) . . ?
C32 C31 C30 120.6(6) . . ?
C31 C32 C33 120.8(6) . . ?
C32 C33 C34 119.2(8) . . ?
C35 C34 C33 120.0(5) . . ?
C34 C35 C30 121.1(5) . . ?
C34 C35 P1 128.0(3) . . ?
C30 C35 P1 110.9(4) . . ?
C37 C36 C41 121.2(3) . . ?
C37 C36 P2 127.9(3) . . ?
C41 C36 P2 110.8(3) . . ?
C38 C37 C36 118.6(4) . . ?
C37 C38 C39 120.6(4) . . ?
C40 C39 C38 120.8(3) . . ?
C39 C40 C41 119.5(4) . . ?
C40 C41 C36 119.3(4) . . ?
C40 C41 C42 127.3(3) . . ?
C36 C41 C42 113.5(3) . . ?
C43 C42 C47 119.4(3) . . ?
C43 C42 C41 127.4(3) . . ?
C47 C42 C41 113.2(3) . . ?
C44 C43 C42 119.3(4) . . ?
C43 C44 C45 121.2(4) . . ?
C44 C45 C46 120.4(4) . . ?
C45 C46 C47 119.0(4) . . ?
C46 C47 C42 120.6(3) . . ?
C46 C47 P2 127.8(3) . . ?
C42 C47 P2 111.5(3) . . ?
C49 C48 C55 123.1(4) . . ?
C49 C48 Rh1 71.0(2) . . ?
C55 C48 Rh1 113.0(3) . . ?
C48 C49 C50 126.0(5) . . ?
C48 C49 Rh1 69.9(2) . . ?
C50 C49 Rh1 112.1(3) . . ?
C51 C50 C49 116.2(5) . . ?
C50 C51 C52 116.4(5) . . ?
C53 C52 C51 122.1(6) . . ?
C53 C52 Rh1 71.4(3) . . ?
C51 C52 Rh1 109.9(3) . . ?
C52 C53 C54 125.9(6) . . ?
C52 C53 Rh1 72.3(2) . . ?
C54 C53 Rh1 107.6(3) . . ?
C55 C54 C53 118.2(4) . . ?
C54 C55 C48 115.3(4) . . ?
C57 C56 C63 123.8(4) . . ?
C57 C56 Rh2 69.7(2) . . ?
C63 C56 Rh2 113.7(3) . . ?
C56 C57 C58 125.8(3) . . ?
C56 C57 Rh2 71.3(2) . . ?
C58 C57 Rh2 110.7(3) . . ?
C57 C58 C59 113.2(4) . . ?
C60 C59 C58 112.0(3) . . ?
C61 C60 C59 125.5(4) . . ?
C61 C60 Rh2 70.4(2) . . ?
C59 C60 Rh2 111.2(3) . . ?
C60 C61 C62 126.1(4) . . ?
C60 C61 Rh2 73.4(2) . . ?
C62 C61 Rh2 107.1(3) . . ?
C61 C62 C63 113.0(4) . . ?
C56 C63 C62 111.4(3) . . ?
Cl3A C1LA Cl1A 109.6(3) . . ?
Cl3A C1LA Cl2A 109.7(4) . . ?
Cl1A C1LA Cl2A 109.4(4) . . ?
Cl2A C1L' Cl3' 111.3(8) . . ?
Cl2A C1L' Cl1A 107.8(7) . . ?
Cl3' C1L' Cl1A 103.2(8) . . ?
C1LA Cl1A C1L' 33.6(5) . . ?
C1L' Cl2A C1LA 35.4(5) . . ?
Cl1X C1LX Cl3X 114.1(8) . . ?
Cl1X C1LX Cl2X 112.4(7) . . ?
Cl3X C1LX Cl2X 107.2(7) . . ?
Cl1Y C1LY Cl2Y 111.0(8) . . ?
Cl1Y C1LY Cl3Y 112.4(7) . . ?
Cl2Y C1LY Cl3Y 109.6(8) . . ?
Cl1Y C1LY Cl2Y 147.2(8) . 2_755 ?
Cl2Y C1LY Cl2Y 68.8(6) . 2_755 ?
Cl3Y C1LY Cl2Y 45.2(4) . 2_755 ?
Cl3Y Cl2Y C1LY 154.5(6) 2_755 . ?
Cl3Y Cl2Y C1LY 61.3(4) 2_755 2_755 ?
C1LY Cl2Y C1LY 111.2(6) . 2_755 ?
Cl3Y Cl2Y Cl2Y 108.1(4) 2_755 2_755 ?
C1LY Cl2Y Cl2Y 59.8(5) . 2_755 ?
C1LY Cl2Y Cl2Y 51.4(4) 2_755 2_755 ?
Cl2Y Cl3Y C1LY 73.5(5) 2_755 . ?
Cl1D C1D Cl2D 113.8(8) . . ?
Cl1D C1D Cl3D 112.1(6) . . ?
Cl2D C1D Cl3D 106.9(7) . . ?
Cl3F C1LF Cl2F 108.7(6) . . ?
Cl3F C1LF Cl1F 109.3(6) . . ?
Cl2F C1LF Cl1F 108.6(6) . . ?
Cl2T Cl1T Cl3T 67.7(12) . . ?
Cl1T Cl2T Cl3T 68.4(10) . . ?
Cl2T Cl3T Cl1T 43.9(9) . . ?

loop_
_geom_bond_atom_site_label_1
_geom_bond_atom_site_label_2
_geom_bond_distance
_geom_bond_site_symmetry_2
_geom_bond_publ_flag
Rh1 C48 2.111(4) . ?
Rh1 C49 2.126(4) . ?
Rh1 C53 2.207(4) . ?
Rh1 C52 2.218(4) . ?
Rh1 P1 2.2945(10) . ?
Rh1 Cl1 2.3724(11) . ?
P1 C24 1.817(4) . ?
P1 C35 1.829(5) . ?
P1 C8 1.830(3) . ?
C1 O1 1.436(4) . ?
C1 O2 1.447(4) . ?
C1 C13 1.521(5) . ?
C1 C2 1.532(4) . ?
O1 C9 1.382(4) . ?
Rh2 C57 2.110(4) . ?
Rh2 C56 2.131(3) . ?
Rh2 C61 2.198(4) . ?
Rh2 C60 2.236(4) . ?
Rh2 P2 2.2974(9) . ?
Rh2 Cl2 2.3707(10) . ?
P2 C47 1.812(4) . ?
P2 C36 1.829(3) . ?
P2 C19 1.840(3) . ?
C2 C3 1.538(5) . ?
O2 C20 1.387(4) . ?
C3 C4 1.530(5) . ?
C3 C11 1.544(5) . ?
C3 C10 1.544(5) . ?
C4 C5 1.400(5) . ?
C4 C9 1.403(4) . ?
C5 C6 1.399(6) . ?
C6 C7 1.407(5) . ?
C6 C12 1.500(6) . ?
C7 C8 1.391(5) . ?
C8 C9 1.405(5) . ?
C13 C14 1.546(5) . ?
C14 C15 1.524(5) . ?
C14 C22 1.539(7) . ?
C14 C21 1.560(7) . ?
C15 C16 1.396(5) . ?
C15 C20 1.412(5) . ?
C16 C17 1.402(5) . ?
C17 C18 1.398(5) . ?
C17 C23 1.510(5) . ?
C18 C19 1.393(5) . ?
C19 C20 1.398(5) . ?
C24 C25 1.391(9) . ?
C24 C29 1.423(8) . ?
C25 C26 1.422(7) . ?
C26 C27 1.386(13) . ?
C27 C28 1.351(14) . ?
C28 C29 1.403(8) . ?
C29 C30 1.464(11) . ?
C30 C35 1.409(6) . ?
C30 C31 1.418(9) . ?
C31 C32 1.381(14) . ?
C32 C33 1.392(11) . ?
C33 C34 1.421(7) . ?
C34 C35 1.376(8) . ?
C36 C37 1.399(5) . ?
C36 C41 1.411(5) . ?
C37 C38 1.398(5) . ?
C38 C39 1.398(6) . ?
C39 C40 1.392(6) . ?
C40 C41 1.404(5) . ?
C41 C42 1.472(5) . ?
C42 C43 1.403(6) . ?
C42 C47 1.411(5) . ?
C43 C44 1.384(7) . ?
C44 C45 1.390(6) . ?
C45 C46 1.392(6) . ?
C46 C47 1.397(5) . ?
C48 C49 1.418(7) . ?
C48 C55 1.515(6) . ?
C49 C50 1.499(7) . ?
C50 C51 1.461(7) . ?
C51 C52 1.519(8) . ?
C52 C53 1.377(8) . ?
C53 C54 1.506(8) . ?
C54 C55 1.445(8) . ?
C56 C57 1.414(6) . ?
C56 C63 1.529(6) . ?
C57 C58 1.513(6) . ?
C58 C59 1.539(6) . ?
C59 C60 1.513(7) . ?
C60 C61 1.376(7) . ?
C61 C62 1.521(7) . ?
C62 C63 1.535(7) . ?
C1LA Cl3A 1.745(7) . ?
C1LA Cl1A 1.768(7) . ?
C1LA Cl2A 1.793(7) . ?
C1L' Cl2A 1.696(12) . ?
C1L' Cl3' 1.748(15) . ?
C1L' Cl1A 1.897(15) . ?
C1LX Cl1X 1.686(15) . ?
C1LX Cl3X 1.755(12) . ?
C1LX Cl2X 1.788(13) . ?
C1LY Cl1Y 1.719(16) . ?
C1LY Cl2Y 1.757(13) . ?
C1LY Cl3Y 1.777(14) . ?
C1LY Cl2Y 1.942(16) 2_755 ?
Cl2Y Cl3Y 1.439(7) 2_755 ?
Cl2Y C1LY 1.942(16) 2_755 ?
Cl2Y Cl2Y 2.096(8) 2_755 ?
Cl3Y Cl2Y 1.439(7) 2_755 ?
C1D Cl1D 1.624(15) . ?
C1D Cl2D 1.773(11) . ?
C1D Cl3D 1.877(15) . ?
C1LF Cl3F 1.755(9) . ?
C1LF Cl2F 1.756(9) . ?
C1LF Cl1F 1.772(8) . ?
Cl1T Cl2T 1.76(3) . ?
Cl1T Cl3T 2.36(3) . ?
Cl2T Cl3T 2.35(3) . ?

loop_
_geom_torsion_atom_site_label_1
_geom_torsion_atom_site_label_2
_geom_torsion_atom_site_label_3
_geom_torsion_atom_site_label_4
_geom_torsion
_geom_torsion_site_symmetry_1
_geom_torsion_site_symmetry_2
_geom_torsion_site_symmetry_3
_geom_torsion_site_symmetry_4
_geom_torsion_publ_flag
C48 Rh1 P1 C24 -79.0(2) . . . . ?
C49 Rh1 P1 C24 -118.0(2) . . . . ?
C53 Rh1 P1 C24 -6.8(4) . . . . ?
C52 Rh1 P1 C24 173.6(6) . . . . ?
Cl1 Rh1 P1 C24 78.5(2) . . . . ?
C48 Rh1 P1 C35 25.2(2) . . . . ?
C49 Rh1 P1 C35 -13.8(2) . . . . ?
C53 Rh1 P1 C35 97.4(3) . . . . ?
C52 Rh1 P1 C35 -82.3(6) . . . . ?
Cl1 Rh1 P1 C35 -177.41(17) . . . . ?
C48 Rh1 P1 C8 158.3(2) . . . . ?
C49 Rh1 P1 C8 119.3(2) . . . . ?
C53 Rh1 P1 C8 -129.5(3) . . . . ?
C52 Rh1 P1 C8 50.8(6) . . . . ?
Cl1 Rh1 P1 C8 -44.29(16) . . . . ?
O2 C1 O1 C9 167.4(3) . . . . ?
C13 C1 O1 C9 -78.6(3) . . . . ?
C2 C1 O1 C9 54.7(4) . . . . ?
C57 Rh2 P2 C47 -124.74(15) . . . . ?
C56 Rh2 P2 C47 -85.78(17) . . . . ?
C61 Rh2 P2 C47 -9.3(3) . . . . ?
C60 Rh2 P2 C47 177.6(7) . . . . ?
Cl2 Rh2 P2 C47 76.80(12) . . . . ?
C57 Rh2 P2 C36 -22.39(17) . . . . ?
C56 Rh2 P2 C36 16.58(18) . . . . ?
C61 Rh2 P2 C36 93.1(3) . . . . ?
C60 Rh2 P2 C36 -80.0(7) . . . . ?
Cl2 Rh2 P2 C36 179.15(14) . . . . ?
C57 Rh2 P2 C19 113.65(16) . . . . ?
C56 Rh2 P2 C19 152.61(18) . . . . ?
C61 Rh2 P2 C19 -130.9(3) . . . . ?
C60 Rh2 P2 C19 56.0(7) . . . . ?
Cl2 Rh2 P2 C19 -44.82(14) . . . . ?
O1 C1 C2 C3 -55.0(4) . . . . ?
O2 C1 C2 C3 -163.6(3) . . . . ?
C13 C1 C2 C3 71.2(4) . . . . ?
O1 C1 O2 C20 172.6(3) . . . . ?
C13 C1 O2 C20 58.9(3) . . . . ?
C2 C1 O2 C20 -73.6(3) . . . . ?
C1 C2 C3 C4 30.0(4) . . . . ?
C1 C2 C3 C11 150.5(3) . . . . ?
C1 C2 C3 C10 -91.1(4) . . . . ?
C2 C3 C4 C5 176.4(3) . . . . ?
C11 C3 C4 C5 57.6(5) . . . . ?
C10 C3 C4 C5 -60.5(4) . . . . ?
C2 C3 C4 C9 -5.8(5) . . . . ?
C11 C3 C4 C9 -124.6(4) . . . . ?
C10 C3 C4 C9 117.3(4) . . . . ?
C9 C4 C5 C6 -1.0(6) . . . . ?
C3 C4 C5 C6 176.9(4) . . . . ?
C4 C5 C6 C7 -0.9(6) . . . . ?
C4 C5 C6 C12 -178.8(4) . . . . ?
C5 C6 C7 C8 0.9(6) . . . . ?
C12 C6 C7 C8 178.8(4) . . . . ?
C6 C7 C8 C9 1.0(6) . . . . ?
C6 C7 C8 P1 -177.8(3) . . . . ?
C24 P1 C8 C7 -4.9(4) . . . . ?
C35 P1 C8 C7 -99.5(4) . . . . ?
Rh1 P1 C8 C7 121.0(3) . . . . ?
C24 P1 C8 C9 176.3(3) . . . . ?
C35 P1 C8 C9 81.6(3) . . . . ?
Rh1 P1 C8 C9 -57.9(3) . . . . ?
C1 O1 C9 C4 -33.3(5) . . . . ?
C1 O1 C9 C8 148.7(3) . . . . ?
C5 C4 C9 O1 -175.0(3) . . . . ?
C3 C4 C9 O1 7.1(5) . . . . ?
C5 C4 C9 C8 2.9(5) . . . . ?
C3 C4 C9 C8 -175.0(3) . . . . ?
C7 C8 C9 O1 175.1(3) . . . . ?
P1 C8 C9 O1 -6.0(5) . . . . ?
C7 C8 C9 C4 -2.9(6) . . . . ?
P1 C8 C9 C4 175.9(3) . . . . ?
O1 C1 C13 C14 -164.2(3) . . . . ?
O2 C1 C13 C14 -55.1(4) . . . . ?
C2 C1 C13 C14 69.4(5) . . . . ?
C1 C13 C14 C15 25.5(5) . . . . ?
C1 C13 C14 C22 144.7(4) . . . . ?
C1 C13 C14 C21 -95.5(4) . . . . ?
C22 C14 C15 C16 64.6(5) . . . . ?
C13 C14 C15 C16 -176.9(3) . . . . ?
C21 C14 C15 C16 -54.7(5) . . . . ?
C22 C14 C15 C20 -118.1(4) . . . . ?
C13 C14 C15 C20 0.4(5) . . . . ?
C21 C14 C15 C20 122.6(4) . . . . ?
C20 C15 C16 C17 0.3(5) . . . . ?
C14 C15 C16 C17 177.7(3) . . . . ?
C15 C16 C17 C18 -1.0(5) . . . . ?
C15 C16 C17 C23 -177.5(3) . . . . ?
C16 C17 C18 C19 0.7(5) . . . . ?
C23 C17 C18 C19 177.2(3) . . . . ?
C17 C18 C19 C20 0.3(5) . . . . ?
C17 C18 C19 P2 -173.8(2) . . . . ?
C47 P2 C19 C18 -11.2(3) . . . . ?
C36 P2 C19 C18 -106.6(3) . . . . ?
Rh2 P2 C19 C18 112.0(2) . . . . ?
C47 P2 C19 C20 174.7(2) . . . . ?
C36 P2 C19 C20 79.3(3) . . . . ?
Rh2 P2 C19 C20 -62.1(3) . . . . ?
C1 O2 C20 C19 145.4(3) . . . . ?
C1 O2 C20 C15 -35.5(4) . . . . ?
C18 C19 C20 O2 178.2(3) . . . . ?
P2 C19 C20 O2 -7.6(4) . . . . ?
C18 C19 C20 C15 -1.0(5) . . . . ?
P2 C19 C20 C15 173.3(2) . . . . ?
C16 C15 C20 O2 -178.4(3) . . . . ?
C14 C15 C20 O2 4.2(5) . . . . ?
C16 C15 C20 C19 0.7(5) . . . . ?
C14 C15 C20 C19 -176.7(3) . . . . ?
C35 P1 C24 C25 178.1(4) . . . . ?
C8 P1 C24 C25 73.5(4) . . . . ?
Rh1 P1 C24 C25 -58.8(4) . . . . ?
C35 P1 C24 C29 -1.2(3) . . . . ?
C8 P1 C24 C29 -105.8(3) . . . . ?
Rh1 P1 C24 C29 121.9(3) . . . . ?
C29 C24 C25 C26 1.4(7) . . . . ?
P1 C24 C25 C26 -177.8(4) . . . . ?
C24 C25 C26 C27 -1.1(8) . . . . ?
C25 C26 C27 C28 0.7(9) . . . . ?
C26 C27 C28 C29 -0.5(9) . . . . ?
C27 C28 C29 C24 0.8(8) . . . . ?
C27 C28 C29 C30 179.3(5) . . . . ?
C25 C24 C29 C28 -1.3(7) . . . . ?
P1 C24 C29 C28 178.0(4) . . . . ?
C25 C24 C29 C30 180.0(4) . . . . ?
P1 C24 C29 C30 -0.7(5) . . . . ?
C28 C29 C30 C35 -175.6(5) . . . . ?
C24 C29 C30 C35 3.0(6) . . . . ?
C28 C29 C30 C31 2.2(9) . . . . ?
C24 C29 C30 C31 -179.2(5) . . . . ?
C35 C30 C31 C32 1.5(9) . . . . ?
C29 C30 C31 C32 -176.2(6) . . . . ?
C30 C31 C32 C33 -0.3(10) . . . . ?
C31 C32 C33 C34 -0.5(10) . . . . ?
C32 C33 C34 C35 0.0(8) . . . . ?
C33 C34 C35 C30 1.2(6) . . . . ?
C33 C34 C35 P1 -178.9(4) . . . . ?
C31 C30 C35 C34 -2.0(7) . . . . ?
C29 C30 C35 C34 176.1(4) . . . . ?
C31 C30 C35 P1 178.1(4) . . . . ?
C29 C30 C35 P1 -3.8(5) . . . . ?
C24 P1 C35 C34 -177.0(4) . . . . ?
C8 P1 C35 C34 -72.1(4) . . . . ?
Rh1 P1 C35 C34 68.0(4) . . . . ?
C24 P1 C35 C30 2.9(3) . . . . ?
C8 P1 C35 C30 107.7(3) . . . . ?
Rh1 P1 C35 C30 -112.1(3) . . . . ?
C47 P2 C36 C37 -179.1(3) . . . . ?
C19 P2 C36 C37 -72.8(3) . . . . ?
Rh2 P2 C36 C37 68.7(3) . . . . ?
C47 P2 C36 C41 5.1(3) . . . . ?
C19 P2 C36 C41 111.3(2) . . . . ?
Rh2 P2 C36 C41 -107.2(2) . . . . ?
C41 C36 C37 C38 1.1(5) . . . . ?
P2 C36 C37 C38 -174.3(3) . . . . ?
C36 C37 C38 C39 0.3(5) . . . . ?
C37 C38 C39 C40 -1.0(6) . . . . ?
C38 C39 C40 C41 0.4(6) . . . . ?
C39 C40 C41 C36 1.0(5) . . . . ?
C39 C40 C41 C42 -179.0(4) . . . . ?
C37 C36 C41 C40 -1.8(5) . . . . ?
P2 C36 C41 C40 174.4(3) . . . . ?
C37 C36 C41 C42 178.2(3) . . . . ?
P2 C36 C41 C42 -5.6(4) . . . . ?
C40 C41 C42 C43 2.9(6) . . . . ?
C36 C41 C42 C43 -177.1(4) . . . . ?
C40 C41 C42 C47 -176.8(3) . . . . ?
C36 C41 C42 C47 3.1(4) . . . . ?
C47 C42 C43 C44 0.0(6) . . . . ?
C41 C42 C43 C44 -179.8(4) . . . . ?
C42 C43 C44 C45 0.6(7) . . . . ?
C43 C44 C45 C46 0.3(7) . . . . ?
C44 C45 C46 C47 -1.7(7) . . . . ?
C45 C46 C47 C42 2.3(6) . . . . ?
C45 C46 C47 P2 179.3(3) . . . . ?
C43 C42 C47 C46 -1.5(5) . . . . ?
C41 C42 C47 C46 178.3(3) . . . . ?
C43 C42 C47 P2 -178.9(3) . . . . ?
C41 C42 C47 P2 0.9(4) . . . . ?
C36 P2 C47 C46 179.4(3) . . . . ?
C19 P2 C47 C46 72.4(4) . . . . ?
Rh2 P2 C47 C46 -58.1(3) . . . . ?
C36 P2 C47 C42 -3.4(3) . . . . ?
C19 P2 C47 C42 -110.3(3) . . . . ?
Rh2 P2 C47 C42 119.1(2) . . . . ?
C53 Rh1 C48 C49 107.5(3) . . . . ?
C52 Rh1 C48 C49 72.8(3) . . . . ?
P1 Rh1 C48 C49 -95.9(2) . . . . ?
Cl1 Rh1 C48 C49 174.8(2) . . . . ?
C49 Rh1 C48 C55 -118.8(5) . . . . ?
C53 Rh1 C48 C55 -11.2(4) . . . . ?
C52 Rh1 C48 C55 -46.0(4) . . . . ?
P1 Rh1 C48 C55 145.3(4) . . . . ?
Cl1 Rh1 C48 C55 56.0(5) . . . . ?
C55 C48 C49 C50 2.3(7) . . . . ?
Rh1 C48 C49 C50 -103.2(5) . . . . ?
C55 C48 C49 Rh1 105.6(4) . . . . ?
C53 Rh1 C49 C48 -71.1(3) . . . . ?
C52 Rh1 C49 C48 -105.0(3) . . . . ?
P1 Rh1 C49 C48 86.1(2) . . . . ?
Cl1 Rh1 C49 C48 -173.0(3) . . . . ?
C48 Rh1 C49 C50 121.8(5) . . . . ?
C53 Rh1 C49 C50 50.7(5) . . . . ?
C52 Rh1 C49 C50 16.8(5) . . . . ?
P1 Rh1 C49 C50 -152.0(4) . . . . ?
Cl1 Rh1 C49 C50 -51.2(7) . . . . ?
C48 C49 C50 C51 57.1(10) . . . . ?
Rh1 C49 C50 C51 -23.5(9) . . . . ?
C49 C50 C51 C52 16.7(12) . . . . ?
C50 C51 C52 C53 -81.9(9) . . . . ?
C50 C51 C52 Rh1 -1.9(10) . . . . ?
C48 Rh1 C52 C53 72.4(3) . . . . ?
C49 Rh1 C52 C53 110.0(3) . . . . ?
P1 Rh1 C52 C53 180(21) . . . . ?
Cl1 Rh1 C52 C53 -85.5(3) . . . . ?
C48 Rh1 C52 C51 -45.9(6) . . . . ?
C49 Rh1 C52 C51 -8.3(5) . . . . ?
C53 Rh1 C52 C51 -118.3(6) . . . . ?
P1 Rh1 C52 C51 61.5(9) . . . . ?
Cl1 Rh1 C52 C51 156.2(5) . . . . ?
C51 C52 C53 C54 3.0(8) . . . . ?
Rh1 C52 C53 C54 -99.3(5) . . . . ?
C51 C52 C53 Rh1 102.3(4) . . . . ?
C48 Rh1 C53 C52 -105.7(3) . . . . ?
C49 Rh1 C53 C52 -68.6(3) . . . . ?
P1 Rh1 C53 C52 -179.9(2) . . . . ?
Cl1 Rh1 C53 C52 95.0(3) . . . . ?
C48 Rh1 C53 C54 17.3(5) . . . . ?
C49 Rh1 C53 C54 54.4(5) . . . . ?
C52 Rh1 C53 C54 123.0(6) . . . . ?
P1 Rh1 C53 C54 -56.9(6) . . . . ?
Cl1 Rh1 C53 C54 -141.9(5) . . . . ?
C52 C53 C54 C55 58.6(11) . . . . ?
Rh1 C53 C54 C55 -22.0(10) . . . . ?
C53 C54 C55 C48 13.9(12) . . . . ?
C49 C48 C55 C54 -79.2(9) . . . . ?
Rh1 C48 C55 C54 2.4(8) . . . . ?
C61 Rh2 C56 C57 113.1(2) . . . . ?
C60 Rh2 C56 C57 77.5(2) . . . . ?
P2 Rh2 C56 C57 -94.2(2) . . . . ?
Cl2 Rh2 C56 C57 173.2(3) . . . . ?
C57 Rh2 C56 C63 -119.1(4) . . . . ?
C61 Rh2 C56 C63 -6.0(3) . . . . ?
C60 Rh2 C56 C63 -41.6(3) . . . . ?
P2 Rh2 C56 C63 146.7(3) . . . . ?
Cl2 Rh2 C56 C63 54.1(5) . . . . ?
C63 C56 C57 C58 3.0(6) . . . . ?
Rh2 C56 C57 C58 -102.5(4) . . . . ?
C63 C56 C57 Rh2 105.5(4) . . . . ?
C61 Rh2 C57 C56 -66.5(2) . . . . ?
C60 Rh2 C57 C56 -98.8(2) . . . . ?
P2 Rh2 C57 C56 88.3(2) . . . . ?
Cl2 Rh2 C57 C56 -174.5(2) . . . . ?
C56 Rh2 C57 C58 122.2(4) . . . . ?
C61 Rh2 C57 C58 55.7(3) . . . . ?
C60 Rh2 C57 C58 23.4(3) . . . . ?
P2 Rh2 C57 C58 -149.5(3) . . . . ?
Cl2 Rh2 C57 C58 -52.3(4) . . . . ?
C56 C57 C58 C59 43.0(5) . . . . ?
Rh2 C57 C58 C59 -38.4(4) . . . . ?
C57 C58 C59 C60 33.9(5) . . . . ?
C58 C59 C60 C61 -93.8(5) . . . . ?
C58 C59 C60 Rh2 -13.3(4) . . . . ?
C57 Rh2 C60 C61 116.1(3) . . . . ?
C56 Rh2 C60 C61 77.7(3) . . . . ?
P2 Rh2 C60 C61 174.5(6) . . . . ?
Cl2 Rh2 C60 C61 -85.0(2) . . . . ?
C57 Rh2 C60 C59 -5.5(3) . . . . ?
C56 Rh2 C60 C59 -43.9(3) . . . . ?
C61 Rh2 C60 C59 -121.6(4) . . . . ?
P2 Rh2 C60 C59 53.0(8) . . . . ?
Cl2 Rh2 C60 C59 153.5(3) . . . . ?
C59 C60 C61 C62 3.3(6) . . . . ?
Rh2 C60 C61 C62 -99.3(4) . . . . ?
C59 C60 C61 Rh2 102.6(4) . . . . ?
C57 Rh2 C61 C60 -63.5(3) . . . . ?
C56 Rh2 C61 C60 -99.1(3) . . . . ?
P2 Rh2 C61 C60 -178.30(19) . . . . ?
Cl2 Rh2 C61 C60 95.9(2) . . . . ?
C57 Rh2 C61 C62 60.0(4) . . . . ?
C56 Rh2 C61 C62 24.4(3) . . . . ?
C60 Rh2 C61 C62 123.5(5) . . . . ?
P2 Rh2 C61 C62 -54.8(5) . . . . ?
Cl2 Rh2 C61 C62 -140.6(3) . . . . ?
C60 C61 C62 C63 41.9(6) . . . . ?
Rh2 C61 C62 C63 -39.7(5) . . . . ?
C57 C56 C63 C62 -94.6(5) . . . . ?
Rh2 C56 C63 C62 -14.0(5) . . . . ?
C61 C62 C63 C56 36.3(6) . . . . ?
Cl3A C1LA Cl1A C1L' 58.8(7) . . . . ?
Cl2A C1LA Cl1A C1L' -61.5(7) . . . . ?
Cl2A C1L' Cl1A C1LA 66.9(7) . . . . ?
Cl3' C1L' Cl1A C1LA -51.0(7) . . . . ?
Cl3' C1L' Cl2A C1LA 52.6(8) . . . . ?
Cl1A C1L' Cl2A C1LA -59.9(8) . . . . ?
Cl3A C1LA Cl2A C1L' -50.7(8) . . . . ?
Cl1A C1LA Cl2A C1L' 69.6(9) . . . . ?
Cl1Y C1LY Cl2Y Cl3Y 147.8(10) . . . 2_755 ?
Cl3Y C1LY Cl2Y Cl3Y -87.5(14) . . . 2_755 ?
Cl2Y C1LY Cl2Y Cl3Y -67.4(13) 2_755 . . 2_755 ?
Cl1Y C1LY Cl2Y C1LY -144.8(9) . . . 2_755 ?
Cl3Y C1LY Cl2Y C1LY -20.0(5) . . . 2_755 ?
Cl2Y C1LY Cl2Y C1LY 0.0 2_755 . . 2_755 ?
Cl1Y C1LY Cl2Y Cl2Y -144.8(9) . . . 2_755 ?
Cl3Y C1LY Cl2Y Cl2Y -20.0(5) . . . 2_755 ?
Cl1Y C1LY Cl3Y Cl2Y 150.7(9) . . . 2_755 ?
Cl2Y C1LY Cl3Y Cl2Y 26.7(7) . . . 2_755 ?
